data_7218205
loop_
_publ_author_name
'Klein, Y. Maximilian'
'Constable, Edwin C.'
'Housecroft, Catherine E.'
'Zampese, Jennifer A.'
'Crochet, Aur\'elien'

_publ_section_title
;
 Greasy tails switch 1D-coordination
 [{Zn2(OAc)4(4&#x2032;-(4-ROC6H4)-4,2&#x2032;:6&#x2032;,4&#x2032;&#x2032;-tpy)}n]
 polymers to discrete
 [Zn2(OAc)4(4&#x2032;-(4-ROC6H4)-4,2&#x2032;:6&#x2032;,4&#x2032;&#x2032;-tpy)2]
 complexes
;
_journal_issue 42
_journal_name_full CrystEngComm
_journal_page_first 9915
_journal_paper_doi 10.1039/C4CE01422G
_journal_volume 16
_journal_year 2014
_chemical_formula_moiety 'C35 H39 N3 O9 Zn2, C2 H4 O2'
_chemical_formula_sum 'C37 H43 N3 O11 Zn2'
_chemical_formula_weight 836.52
_chemical_name_systematic
; 
 ? 
;
_space_group_crystal_system monoclinic
_space_group_IT_number 14
_space_group_name_Hall '-P 2ybc'
_space_group_name_H-M_alt 'P 1 21/c 1'
_symmetry_space_group_name_Hall '-P 2ybc'
_symmetry_space_group_name_H-M 'P 1 21/c 1'
_atom_sites_solution_hydrogens geom
_audit_creation_method SHELXL-2013
_cell_angle_alpha 90
_cell_angle_beta 99.076(9)
_cell_angle_gamma 90
_cell_formula_units_Z 4
_cell_length_a 8.0908(9)
_cell_length_b 29.735(3)
_cell_length_c 16.6368(18)
_cell_measurement_reflns_used 1598
_cell_measurement_temperature 123(2)
_cell_measurement_theta_max 65.36
_cell_measurement_theta_min 2.97
_cell_volume 3952.4(7)
_computing_cell_refinement 'Bruker SAINT'
_computing_data_collection 'Bruker APEX2'
_computing_data_reduction 'Bruker SAINT'
_computing_molecular_graphics 'Bruker SHELXTL'
_computing_publication_material 'Bruker SHELXTL'
_computing_structure_refinement 'SHELXL-2013 (Sheldrick, 2013)'
_computing_structure_solution 'SHELXS-97 (Sheldrick, 2008)'
_diffrn_ambient_temperature 123(2)
_diffrn_measured_fraction_theta_full 0.986
_diffrn_measured_fraction_theta_max 0.966
_diffrn_measurement_device_type 'Bruker APEX-II CCD'
_diffrn_measurement_method '\f and \w scans'
_diffrn_radiation_type CuK\a
_diffrn_radiation_wavelength 1.54178
_diffrn_reflns_av_R_equivalents 0.1318
_diffrn_reflns_av_unetI/netI 0.1028
_diffrn_reflns_Laue_measured_fraction_full 0.986
_diffrn_reflns_Laue_measured_fraction_max 0.966
_diffrn_reflns_limit_h_max 9
_diffrn_reflns_limit_h_min -9
_diffrn_reflns_limit_k_max 35
_diffrn_reflns_limit_k_min -34
_diffrn_reflns_limit_l_max 19
_diffrn_reflns_limit_l_min -19
_diffrn_reflns_number 25130
_diffrn_reflns_point_group_measured_fraction_full 0.986
_diffrn_reflns_point_group_measured_fraction_max 0.966
_diffrn_reflns_theta_full 66.500
_diffrn_reflns_theta_max 68.535
_diffrn_reflns_theta_min 4.010
_exptl_absorpt_coefficient_mu 2.004
_exptl_absorpt_correction_T_max 0.942
_exptl_absorpt_correction_T_min 0.887
_exptl_absorpt_correction_type multi-scan
_exptl_absorpt_process_details sadabs
_exptl_crystal_colour colourless
_exptl_crystal_density_diffrn 1.406
_exptl_crystal_description block
_exptl_crystal_F_000 1736
_exptl_crystal_size_max 0.090
_exptl_crystal_size_mid 0.050
_exptl_crystal_size_min 0.030
_refine_diff_density_max 1.537
_refine_diff_density_min -0.914
_refine_diff_density_rms 0.173
_refine_ls_extinction_method none
_refine_ls_goodness_of_fit_ref 1.136
_refine_ls_hydrogen_treatment constr
_refine_ls_matrix_type full
_refine_ls_number_parameters 485
_refine_ls_number_reflns 7029
_refine_ls_number_restraints 0
_refine_ls_restrained_S_all 1.136
_refine_ls_R_factor_all 0.1554
_refine_ls_R_factor_gt 0.1061
_refine_ls_shift/su_max 0.005
_refine_ls_shift/su_mean 0.000
_refine_ls_structure_factor_coef Fsqd
_refine_ls_weighting_details
; 
 w=1/[\s^2^(Fo^2^)+(0.1203P)^2^+32.8947P] 
 where P=(Fo^2^+2Fc^2^)/3 
;
_refine_ls_weighting_scheme calc
_refine_ls_wR_factor_gt 0.2826
_refine_ls_wR_factor_ref 0.3108
_reflns_Friedel_coverage 0.000
_reflns_number_gt 4459
_reflns_number_total 7029
_reflns_threshold_expression 'I > 2\s(I)'
_cod_data_source_file c4ce01422g2.cif
_cod_data_source_block jmkhex2
_cod_depositor_comments 'Adding full bibliography for 7218194--7218205.cif.'
_cod_original_cell_volume 3952.3(7)
_cod_database_code 7218205
_shelx_space_group_comment
; 
The symmetry employed for this shelxl refinement is uniquely defined 
by the following loop, which should always be used as a source of 
symmetry information in preference to the above space-group names. 
They are only intended as comments. 
;
_shelx_estimated_absorpt_t_min 0.840
_shelx_estimated_absorpt_t_max 0.942

loop_
_space_group_symop_operation_xyz
'x, y, z'
'-x, y+1/2, -z+1/2'
'-x, -y, -z'
'x, -y-1/2, z-1/2'

loop_
_atom_site_label
_atom_site_type_symbol
_atom_site_fract_x
_atom_site_fract_y
_atom_site_fract_z
_atom_site_U_iso_or_equiv
_atom_site_adp_type
_atom_site_occupancy
_atom_site_site_symmetry_order
_atom_site_calc_flag
_atom_site_refinement_flags_posn
_atom_site_refinement_flags_adp
Zn1 Zn -0.00772(17) 0.66964(4) 0.79107(8) 0.0336(4) Uani 1 1 d . .
Zn2 Zn 0.08266(17) 0.75031(4) 0.70651(8) 0.0344(4) Uani 1 1 d . .
N1 N -0.0778(10) 0.6169(2) 0.8547(5) 0.0298(17) Uani 1 1 d . .
N2 N -0.1976(9) 0.4629(2) 0.9443(5) 0.0274(17) Uani 1 1 d . .
N3 N -0.1420(10) 0.3059(2) 0.8532(5) 0.0300(17) Uani 1 1 d . .
C1 C -0.1490(11) 0.6215(3) 0.9226(6) 0.028(2) Uani 1 1 d . .
H1A H -0.1662 0.6512 0.9410 0.033 Uiso 1 1 calc R U
C2 C -0.1979(12) 0.5864(3) 0.9663(6) 0.033(2) Uani 1 1 d . .
H2A H -0.2470 0.5915 1.0137 0.039 Uiso 1 1 calc R U
C3 C -0.1732(12) 0.5423(3) 0.9390(6) 0.029(2) Uani 1 1 d . .
C4 C -0.1032(12) 0.5373(3) 0.8683(6) 0.030(2) Uani 1 1 d . .
H4A H -0.0880 0.5082 0.8473 0.035 Uiso 1 1 calc R U
C5 C -0.0558(12) 0.5749(3) 0.8290(6) 0.034(2) Uani 1 1 d . .
H5A H -0.0055 0.5709 0.7816 0.040 Uiso 1 1 calc R U
C6 C -0.2274(10) 0.5021(3) 0.9821(6) 0.0235(18) Uani 1 1 d . .
C7 C -0.2930(12) 0.5047(3) 1.0530(6) 0.028(2) Uani 1 1 d . .
H7A H -0.3036 0.5331 1.0781 0.034 Uiso 1 1 calc R U
C8 C -0.3444(12) 0.4654(3) 1.0882(6) 0.028(2) Uani 1 1 d . .
C9 C -0.3245(12) 0.4250(3) 1.0481(6) 0.029(2) Uani 1 1 d . .
H9A H -0.3628 0.3975 1.0678 0.035 Uiso 1 1 calc R U
C10 C -0.2474(11) 0.4255(3) 0.9785(6) 0.0264(19) Uani 1 1 d . .
C11 C -0.1494(14) 0.3466(3) 0.8169(7) 0.041(3) Uani 1 1 d . .
H11A H -0.1301 0.3485 0.7622 0.050 Uiso 1 1 calc R U
C12 C -0.1834(14) 0.3849(3) 0.8559(6) 0.037(2) Uani 1 1 d . .
H12A H -0.1832 0.4130 0.8288 0.045 Uiso 1 1 calc R U
C13 C -0.2177(12) 0.3833(3) 0.9332(6) 0.031(2) Uani 1 1 d . .
C14 C -0.2164(13) 0.3411(3) 0.9727(6) 0.033(2) Uani 1 1 d . .
H14A H -0.2415 0.3381 1.0263 0.039 Uiso 1 1 calc R U
C15 C -0.1768(12) 0.3046(3) 0.9289(6) 0.031(2) Uani 1 1 d . .
H15A H -0.1739 0.2761 0.9546 0.037 Uiso 1 1 calc R U
C16 C -0.4209(12) 0.4651(3) 1.1632(6) 0.028(2) Uani 1 1 d . .
C17 C -0.4390(12) 0.4260(3) 1.2060(6) 0.031(2) Uani 1 1 d . .
H17A H -0.3940 0.3989 1.1883 0.037 Uiso 1 1 calc R U
C18 C -0.5192(13) 0.4244(3) 1.2732(6) 0.036(2) Uani 1 1 d . .
H18A H -0.5291 0.3968 1.3006 0.043 Uiso 1 1 calc R U
C19 C -0.5857(14) 0.4638(3) 1.3005(6) 0.036(2) Uani 1 1 d . .
C20 C -0.5674(13) 0.5035(3) 1.2602(6) 0.033(2) Uani 1 1 d . .
H20A H -0.6110 0.5304 1.2792 0.040 Uiso 1 1 calc R U
C21 C -0.4873(12) 0.5051(3) 1.1927(6) 0.032(2) Uani 1 1 d . .
H21A H -0.4765 0.5329 1.1660 0.038 Uiso 1 1 calc R U
O1 O -0.6729(10) 0.4654(2) 1.3647(5) 0.0416(18) Uani 1 1 d . .
C22 C -0.6859(14) 0.4245(3) 1.4093(6) 0.039(2) Uani 1 1 d . .
H22A H -0.5729 0.4133 1.4321 0.047 Uiso 1 1 calc R U
H22B H -0.7437 0.4011 1.3729 0.047 Uiso 1 1 calc R U
C23 C -0.7841(14) 0.4347(3) 1.4770(6) 0.039(2) Uani 1 1 d . .
H23A H -0.8983 0.4441 1.4523 0.047 Uiso 1 1 calc R U
H23B H -0.7948 0.4066 1.5077 0.047 Uiso 1 1 calc R U
C24 C -0.7119(16) 0.4705(4) 1.5365(7) 0.047(3) Uani 1 1 d . .
H24A H -0.6993 0.4986 1.5062 0.056 Uiso 1 1 calc R U
H24B H -0.5989 0.4610 1.5627 0.056 Uiso 1 1 calc R U
C25 C -0.8179(15) 0.4802(4) 1.6025(7) 0.046(3) Uani 1 1 d . .
H25A H -0.7686 0.5062 1.6350 0.056 Uiso 1 1 calc R U
H25B H -0.9314 0.4891 1.5760 0.056 Uiso 1 1 calc R U
C26 C -0.8345(16) 0.4413(4) 1.6602(7) 0.049(3) Uani 1 1 d . .
H26A H -0.7214 0.4310 1.6847 0.059 Uiso 1 1 calc R U
H26B H -0.8919 0.4160 1.6289 0.059 Uiso 1 1 calc R U
C27 C -0.9319(16) 0.4544(5) 1.7278(9) 0.065(4) Uani 1 1 d . .
H27A H -0.8798 0.4807 1.7567 0.097 Uiso 1 1 calc R U
H27B H -0.9310 0.4292 1.7660 0.097 Uiso 1 1 calc R U
H27C H -1.0477 0.4615 1.7043 0.097 Uiso 1 1 calc R U
C30 C 0.1233(13) 0.6576(3) 0.6384(7) 0.036(2) Uani 1 1 d . .
C31 C 0.1835(14) 0.6301(4) 0.5734(7) 0.044(3) Uani 1 1 d . .
H31A H 0.0990 0.6305 0.5242 0.065 Uiso 1 1 calc R U
H31B H 0.2027 0.5991 0.5924 0.065 Uiso 1 1 calc R U
H31C H 0.2884 0.6429 0.5609 0.065 Uiso 1 1 calc R U
O30 O 0.0684(10) 0.6377(2) 0.6954(5) 0.0452(19) Uani 1 1 d . .
O31 O 0.1295(10) 0.7002(2) 0.6320(5) 0.0426(18) Uani 1 1 d . .
C40 C 0.3421(12) 0.7073(3) 0.8243(6) 0.032(2) Uani 1 1 d . .
C41 C 0.5178(14) 0.7050(4) 0.8706(8) 0.049(3) Uani 1 1 d . .
H41A H 0.5182 0.6873 0.9203 0.073 Uiso 1 1 calc R U
H41B H 0.5579 0.7355 0.8851 0.073 Uiso 1 1 calc R U
H41C H 0.5913 0.6907 0.8366 0.073 Uiso 1 1 calc R U
O40 O 0.2429(9) 0.6773(2) 0.8367(5) 0.0409(17) Uani 1 1 d . .
O41 O 0.3102(10) 0.7393(2) 0.7753(5) 0.051(2) Uani 1 1 d . .
C50 C -0.0473(13) 0.7601(3) 0.8619(6) 0.035(2) Uani 1 1 d . .
C51 C -0.0994(15) 0.7892(3) 0.9296(7) 0.043(3) Uani 1 1 d . .
H51A H -0.1195 0.7699 0.9749 0.065 Uiso 1 1 calc R U
H51B H -0.2021 0.8056 0.9085 0.065 Uiso 1 1 calc R U
H51C H -0.0099 0.8106 0.9489 0.065 Uiso 1 1 calc R U
O50 O -0.0610(9) 0.7189(2) 0.8685(5) 0.0417(17) Uani 1 1 d . .
O51 O 0.0011(10) 0.7803(2) 0.8039(5) 0.0450(19) Uani 1 1 d . .
C60 C -0.2674(13) 0.7148(3) 0.6629(7) 0.036(2) Uani 1 1 d . .
C61 C -0.4363(15) 0.7130(4) 0.6133(8) 0.055(3) Uani 1 1 d . .
H61A H -0.4558 0.6830 0.5895 0.083 Uiso 1 1 calc R U
H61B H -0.4439 0.7354 0.5696 0.083 Uiso 1 1 calc R U
H61C H -0.5208 0.7195 0.6479 0.083 Uiso 1 1 calc R U
O60 O -0.2258(9) 0.6838(2) 0.7142(5) 0.0449(18) Uani 1 1 d . .
O61 O -0.1664(9) 0.7466(2) 0.6521(5) 0.0418(17) Uani 1 1 d . .
C100 C -0.6508(13) 0.3522(4) 0.8557(8) 0.047(3) Uani 1 1 d . .
C101 C -0.6183(16) 0.3300(4) 0.7769(8) 0.054(3) Uani 1 1 d . .
H10A H -0.5739 0.3524 0.7428 0.081 Uiso 1 1 calc R U
H10B H -0.7233 0.3178 0.7477 0.081 Uiso 1 1 calc R U
H10C H -0.5369 0.3057 0.7897 0.081 Uiso 1 1 calc R U
O100 O -0.7205(11) 0.3267(3) 0.9076(5) 0.051(2) Uani 1 1 d . .
H100 H -0.7470 0.3016 0.8861 0.077 Uiso 1 1 calc R U
O101 O -0.6145(11) 0.3904(2) 0.8731(6) 0.058(2) Uani 1 1 d . .

loop_
_atom_site_aniso_label
_atom_site_aniso_U_11
_atom_site_aniso_U_22
_atom_site_aniso_U_33
_atom_site_aniso_U_23
_atom_site_aniso_U_13
_atom_site_aniso_U_12
Zn1 0.0411(8) 0.0204(6) 0.0402(7) 0.0065(5) 0.0088(6) -0.0019(5)
Zn2 0.0440(8) 0.0199(6) 0.0406(8) 0.0066(5) 0.0105(6) -0.0007(5)
N1 0.035(4) 0.018(4) 0.037(5) 0.003(3) 0.008(4) 0.000(3)
N2 0.024(4) 0.020(4) 0.038(4) 0.002(3) 0.002(3) 0.002(3)
N3 0.035(4) 0.018(4) 0.037(4) -0.001(3) 0.008(4) 0.002(3)
C1 0.026(5) 0.026(4) 0.031(5) 0.004(4) 0.004(4) 0.011(4)
C2 0.032(5) 0.020(4) 0.044(6) -0.001(4) 0.000(4) 0.004(4)
C3 0.034(5) 0.023(4) 0.030(5) -0.002(4) 0.005(4) -0.004(4)
C4 0.034(5) 0.018(4) 0.038(5) -0.001(4) 0.008(4) -0.002(3)
C5 0.039(6) 0.022(4) 0.040(6) 0.001(4) 0.006(5) -0.004(4)
C6 0.019(4) 0.013(4) 0.038(5) 0.007(4) 0.002(4) 0.002(3)
C7 0.037(5) 0.015(4) 0.031(5) -0.006(4) -0.001(4) 0.005(4)
C8 0.031(5) 0.018(4) 0.033(5) -0.003(4) 0.002(4) -0.001(4)
C9 0.039(5) 0.018(4) 0.032(5) 0.000(4) 0.008(4) 0.001(4)
C10 0.024(4) 0.023(4) 0.032(5) 0.007(4) 0.006(4) 0.000(3)
C11 0.050(6) 0.032(5) 0.046(6) 0.001(5) 0.022(5) -0.001(5)
C12 0.054(7) 0.022(5) 0.038(6) -0.002(4) 0.014(5) -0.007(4)
C13 0.039(5) 0.017(4) 0.036(5) 0.000(4) 0.002(4) -0.007(4)
C14 0.044(6) 0.023(4) 0.032(5) 0.003(4) 0.008(4) -0.006(4)
C15 0.035(5) 0.025(5) 0.034(5) 0.002(4) 0.006(4) 0.002(4)
C16 0.034(5) 0.019(4) 0.032(5) -0.003(4) 0.009(4) 0.003(4)
C17 0.040(5) 0.023(4) 0.034(5) 0.000(4) 0.017(4) 0.002(4)
C18 0.055(7) 0.019(4) 0.036(6) 0.004(4) 0.015(5) 0.002(4)
C19 0.044(6) 0.030(5) 0.037(6) 0.000(4) 0.014(5) 0.000(4)
C20 0.039(5) 0.023(4) 0.037(5) -0.008(4) 0.006(4) 0.001(4)
C21 0.041(5) 0.019(4) 0.037(5) 0.000(4) 0.007(4) -0.001(4)
O1 0.054(5) 0.029(3) 0.049(4) -0.003(3) 0.027(4) 0.002(3)
C22 0.051(6) 0.034(5) 0.034(5) 0.008(4) 0.010(5) 0.003(5)
C23 0.051(6) 0.030(5) 0.040(6) 0.000(4) 0.016(5) -0.003(4)
C24 0.057(7) 0.043(6) 0.042(6) 0.003(5) 0.015(6) 0.001(5)
C25 0.052(7) 0.039(6) 0.051(7) -0.003(5) 0.018(6) -0.001(5)
C26 0.053(7) 0.047(6) 0.050(7) -0.005(5) 0.018(6) -0.013(5)
C27 0.042(7) 0.095(11) 0.063(9) -0.005(8) 0.026(7) -0.009(7)
C30 0.033(5) 0.025(5) 0.049(6) -0.002(4) 0.003(5) 0.001(4)
C31 0.048(7) 0.033(5) 0.050(7) -0.005(5) 0.009(5) 0.003(5)
O30 0.067(5) 0.028(4) 0.045(4) 0.003(3) 0.023(4) -0.001(3)
O31 0.057(5) 0.024(3) 0.051(5) -0.004(3) 0.021(4) -0.001(3)
C40 0.033(5) 0.023(4) 0.043(6) 0.002(4) 0.012(4) -0.004(4)
C41 0.037(6) 0.051(7) 0.057(7) 0.011(6) 0.003(5) 0.004(5)
O40 0.037(4) 0.033(4) 0.053(5) 0.010(3) 0.009(3) 0.003(3)
O41 0.055(5) 0.035(4) 0.058(5) 0.022(4) -0.004(4) -0.004(3)
C50 0.039(6) 0.027(5) 0.039(6) -0.003(4) 0.005(5) -0.001(4)
C51 0.063(7) 0.026(5) 0.042(6) -0.002(5) 0.013(5) 0.002(5)
O50 0.055(5) 0.029(4) 0.046(4) -0.001(3) 0.021(4) -0.002(3)
O51 0.072(5) 0.026(3) 0.042(4) 0.003(3) 0.024(4) -0.003(3)
C60 0.038(6) 0.023(5) 0.045(6) 0.002(4) 0.002(5) 0.004(4)
C61 0.045(7) 0.058(7) 0.060(8) 0.013(6) 0.000(6) -0.010(6)
O60 0.046(4) 0.033(4) 0.056(5) 0.016(3) 0.007(4) 0.001(3)
O61 0.038(4) 0.033(4) 0.054(5) 0.010(3) 0.004(3) -0.004(3)
C100 0.034(6) 0.042(6) 0.070(8) -0.010(6) 0.026(6) -0.004(5)
C101 0.055(7) 0.044(6) 0.067(8) -0.006(6) 0.018(6) -0.003(6)
O100 0.069(5) 0.034(4) 0.055(5) -0.004(4) 0.022(4) -0.008(4)
O101 0.056(5) 0.025(4) 0.091(7) -0.009(4) 0.008(5) -0.003(3)

loop_
_atom_type_symbol
_atom_type_description
_atom_type_scat_dispersion_real
_atom_type_scat_dispersion_imag
_atom_type_scat_source
C C 0.0181 0.0091 'International Tables Vol C Tables 4.2.6.8 and 6.1.1.4'
H H 0.0000 0.0000 'International Tables Vol C Tables 4.2.6.8 and 6.1.1.4'
N N 0.0311 0.0180 'International Tables Vol C Tables 4.2.6.8 and 6.1.1.4'
O O 0.0492 0.0322 'International Tables Vol C Tables 4.2.6.8 and 6.1.1.4'
Zn Zn -1.5491 0.6778 'International Tables Vol C Tables 4.2.6.8 and 6.1.1.4'

loop_
_geom_angle_atom_site_label_1
_geom_angle_atom_site_label_2
_geom_angle_atom_site_label_3
_geom_angle
_geom_angle_site_symmetry_1
_geom_angle_site_symmetry_3
N1 Zn1 O30 101.1(3) . .
N1 Zn1 O50 97.0(3) . .
O30 Zn1 O50 161.9(3) . .
N1 Zn1 O60 101.6(3) . .
O30 Zn1 O60 86.8(3) . .
O50 Zn1 O60 90.0(3) . .
N1 Zn1 O40 103.5(3) . .
O30 Zn1 O40 86.4(3) . .
O50 Zn1 O40 89.0(3) . .
O60 Zn1 O40 154.9(3) . .
N1 Zn1 Zn2 175.9(2) . .
O30 Zn1 Zn2 82.9(2) . .
O50 Zn1 Zn2 79.0(2) . .
O60 Zn1 Zn2 77.8(2) . .
O40 Zn1 Zn2 77.37(19) . .
O31 Zn2 N3 102.7(3) . 2_556
O31 Zn2 O41 89.2(3) . .
N3 Zn2 O41 98.3(3) 2_556 .
O31 Zn2 O51 157.8(3) . .
N3 Zn2 O51 99.4(3) 2_556 .
O41 Zn2 O51 90.1(4) . .
O31 Zn2 O61 87.5(3) . .
N3 Zn2 O61 96.8(3) 2_556 .
O41 Zn2 O61 165.0(3) . .
O51 Zn2 O61 87.5(3) . .
O31 Zn2 Zn1 77.0(2) . .
N3 Zn2 Zn1 179.1(2) 2_556 .
O41 Zn2 Zn1 82.6(2) . .
O51 Zn2 Zn1 80.86(19) . .
O61 Zn2 Zn1 82.40(19) . .
C5 N1 C1 117.3(8) . .
C5 N1 Zn1 119.5(7) . .
C1 N1 Zn1 123.3(6) . .
C10 N2 C6 115.2(8) . .
C15 N3 C11 116.6(8) . .
C15 N3 Zn2 122.7(6) . 2_546
C11 N3 Zn2 120.6(7) . 2_546
N1 C1 C2 124.2(9) . .
N1 C1 H1A 117.9 . .
C2 C1 H1A 117.9 . .
C1 C2 C3 118.1(9) . .
C1 C2 H2A 120.9 . .
C3 C2 H2A 120.9 . .
C4 C3 C2 117.9(9) . .
C4 C3 C6 120.6(8) . .
C2 C3 C6 121.4(9) . .
C5 C4 C3 119.6(8) . .
C5 C4 H4A 120.2 . .
C3 C4 H4A 120.2 . .
N1 C5 C4 122.8(9) . .
N1 C5 H5A 118.6 . .
C4 C5 H5A 118.6 . .
N2 C6 C7 124.5(8) . .
N2 C6 C3 112.1(8) . .
C7 C6 C3 123.3(8) . .
C6 C7 C8 119.5(8) . .
C6 C7 H7A 120.2 . .
C8 C7 H7A 120.2 . .
C9 C8 C7 117.1(9) . .
C9 C8 C16 119.6(8) . .
C7 C8 C16 123.4(8) . .
C8 C9 C10 119.1(9) . .
C8 C9 H9A 120.5 . .
C10 C9 H9A 120.5 . .
N2 C10 C9 124.3(9) . .
N2 C10 C13 113.4(8) . .
C9 C10 C13 122.3(8) . .
N3 C11 C12 122.4(10) . .
N3 C11 H11A 118.8 . .
C12 C11 H11A 118.8 . .
C13 C12 C11 120.6(9) . .
C13 C12 H12A 119.7 . .
C11 C12 H12A 119.7 . .
C12 C13 C14 118.7(9) . .
C12 C13 C10 121.3(8) . .
C14 C13 C10 119.9(9) . .
C15 C14 C13 116.1(9) . .
C15 C14 H14A 121.9 . .
C13 C14 H14A 121.9 . .
N3 C15 C14 125.5(9) . .
N3 C15 H15A 117.3 . .
C14 C15 H15A 117.3 . .
C17 C16 C21 116.6(9) . .
C17 C16 C8 122.2(8) . .
C21 C16 C8 121.1(8) . .
C18 C17 C16 123.2(9) . .
C18 C17 H17A 118.4 . .
C16 C17 H17A 118.4 . .
C17 C18 C19 119.5(9) . .
C17 C18 H18A 120.2 . .
C19 C18 H18A 120.2 . .
O1 C19 C20 117.3(9) . .
O1 C19 C18 123.8(9) . .
C20 C19 C18 118.9(9) . .
C19 C20 C21 121.7(9) . .
C19 C20 H20A 119.1 . .
C21 C20 H20A 119.1 . .
C20 C21 C16 120.1(9) . .
C20 C21 H21A 119.9 . .
C16 C21 H21A 119.9 . .
C19 O1 C22 117.5(7) . .
O1 C22 C23 107.8(8) . .
O1 C22 H22A 110.2 . .
C23 C22 H22A 110.2 . .
O1 C22 H22B 110.2 . .
C23 C22 H22B 110.2 . .
H22A C22 H22B 108.5 . .
C24 C23 C22 115.9(9) . .
C24 C23 H23A 108.3 . .
C22 C23 H23A 108.3 . .
C24 C23 H23B 108.3 . .
C22 C23 H23B 108.3 . .
H23A C23 H23B 107.4 . .
C23 C24 C25 113.7(10) . .
C23 C24 H24A 108.8 . .
C25 C24 H24A 108.8 . .
C23 C24 H24B 108.8 . .
C25 C24 H24B 108.8 . .
H24A C24 H24B 107.7 . .
C26 C25 C24 115.3(10) . .
C26 C25 H25A 108.4 . .
C24 C25 H25A 108.4 . .
C26 C25 H25B 108.4 . .
C24 C25 H25B 108.4 . .
H25A C25 H25B 107.5 . .
C25 C26 C27 112.4(11) . .
C25 C26 H26A 109.1 . .
C27 C26 H26A 109.1 . .
C25 C26 H26B 109.1 . .
C27 C26 H26B 109.1 . .
H26A C26 H26B 107.9 . .
C26 C27 H27A 109.5 . .
C26 C27 H27B 109.5 . .
H27A C27 H27B 109.5 . .
C26 C27 H27C 109.5 . .
H27A C27 H27C 109.5 . .
H27B C27 H27C 109.5 . .
O30 C30 O31 123.7(10) . .
O30 C30 C31 118.9(9) . .
O31 C30 C31 117.4(10) . .
C30 C31 H31A 109.5 . .
C30 C31 H31B 109.5 . .
H31A C31 H31B 109.5 . .
C30 C31 H31C 109.5 . .
H31A C31 H31C 109.5 . .
H31B C31 H31C 109.5 . .
C30 O30 Zn1 123.9(6) . .
C30 O31 Zn2 132.2(7) . .
O40 C40 O41 125.7(10) . .
O40 C40 C41 117.8(9) . .
O41 C40 C41 116.6(9) . .
C40 C41 H41A 109.5 . .
C40 C41 H41B 109.5 . .
H41A C41 H41B 109.5 . .
C40 C41 H41C 109.5 . .
H41A C41 H41C 109.5 . .
H41B C41 H41C 109.5 . .
C40 O40 Zn1 130.0(7) . .
C40 O41 Zn2 124.3(7) . .
O50 C50 O51 126.1(10) . .
O50 C50 C51 117.0(9) . .
O51 C50 C51 116.9(8) . .
C50 C51 H51A 109.5 . .
C50 C51 H51B 109.5 . .
H51A C51 H51B 109.5 . .
C50 C51 H51C 109.5 . .
H51A C51 H51C 109.5 . .
H51B C51 H51C 109.5 . .
C50 O50 Zn1 128.6(7) . .
C50 O51 Zn2 125.4(6) . .
O60 C60 O61 121.7(9) . .
O60 C60 C61 118.3(9) . .
O61 C60 C61 120.0(9) . .
C60 C61 H61A 109.5 . .
C60 C61 H61B 109.5 . .
H61A C61 H61B 109.5 . .
C60 C61 H61C 109.5 . .
H61A C61 H61C 109.5 . .
H61B C61 H61C 109.5 . .
C60 O60 Zn1 132.9(7) . .
C60 O61 Zn2 125.0(6) . .
O101 C100 O100 119.6(11) . .
O101 C100 C101 123.3(11) . .
O100 C100 C101 117.1(10) . .
C100 C101 H10A 109.5 . .
C100 C101 H10B 109.5 . .
H10A C101 H10B 109.5 . .
C100 C101 H10C 109.5 . .
H10A C101 H10C 109.5 . .
H10B C101 H10C 109.5 . .
C100 O100 H100 109.5 . .

loop_
_geom_bond_atom_site_label_1
_geom_bond_atom_site_label_2
_geom_bond_distance
_geom_bond_site_symmetry_2
Zn1 N1 2.024(7) .
Zn1 O30 2.031(7) .
Zn1 O50 2.042(7) .
Zn1 O60 2.053(8) .
Zn1 O40 2.062(7) .
Zn1 Zn2 2.9311(17) .
Zn2 O31 2.013(7) .
Zn2 N3 2.026(7) 2_556
Zn2 O41 2.035(8) .
Zn2 O51 2.048(7) .
Zn2 O61 2.078(7) .
N1 C5 1.339(12) .
N1 C1 1.353(12) .
N2 C10 1.341(11) .
N2 C6 1.363(11) .
N3 C15 1.334(13) .
N3 C11 1.347(13) .
N3 Zn2 2.025(7) 2_546
C1 C2 1.366(13) .
C1 H1A 0.9500 .
C2 C3 1.412(12) .
C2 H2A 0.9500 .
C3 C4 1.391(14) .
C3 C6 1.496(12) .
C4 C5 1.380(13) .
C4 H4A 0.9500 .
C5 H5A 0.9500 .
C6 C7 1.370(13) .
C7 C8 1.401(13) .
C7 H7A 0.9500 .
C8 C9 1.397(12) .
C8 C16 1.477(13) .
C9 C10 1.398(13) .
C9 H9A 0.9500 .
C10 C13 1.501(13) .
C11 C12 1.361(14) .
C11 H11A 0.9500 .
C12 C13 1.360(14) .
C12 H12A 0.9500 .
C13 C14 1.416(12) .
C14 C15 1.372(13) .
C14 H14A 0.9500 .
C15 H15A 0.9500 .
C16 C17 1.383(13) .
C16 C21 1.424(12) .
C17 C18 1.378(14) .
C17 H17A 0.9500 .
C18 C19 1.394(13) .
C18 H18A 0.9500 .
C19 O1 1.371(12) .
C19 C20 1.377(14) .
C20 C21 1.383(14) .
C20 H20A 0.9500 .
C21 H21A 0.9500 .
O1 C22 1.435(12) .
C22 C23 1.509(14) .
C22 H22A 0.9900 .
C22 H22B 0.9900 .
C23 C24 1.507(16) .
C23 H23A 0.9900 .
C23 H23B 0.9900 .
C24 C25 1.524(15) .
C24 H24A 0.9900 .
C24 H24B 0.9900 .
C25 C26 1.521(16) .
C25 H25A 0.9900 .
C25 H25B 0.9900 .
C26 C27 1.522(17) .
C26 H26A 0.9900 .
C26 H26B 0.9900 .
C27 H27A 0.9800 .
C27 H27B 0.9800 .
C27 H27C 0.9800 .
C30 O30 1.256(13) .
C30 O31 1.272(12) .
C30 C31 1.497(15) .
C31 H31A 0.9800 .
C31 H31B 0.9800 .
C31 H31C 0.9800 .
C40 O40 1.239(11) .
C40 O41 1.254(12) .
C40 C41 1.508(15) .
C41 H41A 0.9800 .
C41 H41B 0.9800 .
C41 H41C 0.9800 .
C50 O50 1.236(12) .
C50 O51 1.250(13) .
C50 C51 1.532(14) .
C51 H51A 0.9800 .
C51 H51B 0.9800 .
C51 H51C 0.9800 .
C60 O60 1.265(12) .
C60 O61 1.282(12) .
C60 C61 1.482(16) .
C61 H61A 0.9800 .
C61 H61B 0.9800 .
C61 H61C 0.9800 .
C100 O101 1.197(13) .
C100 O100 1.340(14) .
C100 C101 1.526(17) .
C101 H10A 0.9800 .
C101 H10B 0.9800 .
C101 H10C 0.9800 .
O100 H100 0.8400 .
